data_4084063
loop_
_publ_author_name
'Schr\"oder, Felix'
'Tugny, Coralie'
'Salanouve, Elise'
'Clavier, Herv\'e'
'Giordano, Laurent'
'Moraleda, Delphine'
'Gimbert, Yves'
'Mouri\`es-Mansuy, Virginie'
'Goddard, Jean-Philippe'
'Fensterbank, Louis'

_publ_section_title
;
 Secondary Phosphine Oxide--Gold(I) Complexes and Their First Application
 in Catalysis
;
_journal_issue 15
_journal_name_full Organometallics
_journal_page_first 4051
_journal_paper_doi 10.1021/om500568q
_journal_volume 33
_journal_year 2014
_chemical_formula_moiety 'C10 H15 Au Cl O P'
_chemical_formula_sum 'C10 H15 Au Cl O P'
_chemical_formula_weight 414.61
_space_group_IT_number 2
_symmetry_cell_setting triclinic
_symmetry_Int_Tables_number 2
_symmetry_space_group_name_Hall '-P 1'
_symmetry_space_group_name_H-M 'P -1'
_atom_sites_solution_hydrogens mixed
_atom_sites_solution_primary direct
_atom_sites_solution_secondary difmap
_audit_creation_method SHELXL-97
_cell_angle_alpha 94.626(1)
_cell_angle_beta 92.225(1)
_cell_angle_gamma 103.884(1)
_cell_formula_units_Z 2
_cell_length_a 6.4347(2)
_cell_length_b 9.8553(3)
_cell_length_c 9.9053(3)
_cell_measurement_reflns_used 9881
_cell_measurement_temperature 200(2)
_cell_measurement_theta_max 30
_cell_measurement_theta_min 2.6
_cell_volume 606.72(3)
_computing_cell_refinement 'Bruker SAINT'
_computing_data_collection 'Bruker APEX2'
_computing_data_reduction 'Bruker SAINT'
_computing_molecular_graphics 'Ortep-3 for Windows (Farrugia, 1997)'
_computing_publication_material 'WinGX publication routines (Farrugia, 1999)'
_computing_structure_refinement 'SHELXL-97 (Sheldrick, 2008)'
_computing_structure_solution 'SUPERFLIP (Palatinus & Chapuis, 2007)'
_diffrn_ambient_temperature 200(2)
_diffrn_measured_fraction_theta_full 0.996
_diffrn_measured_fraction_theta_max 0.996
_diffrn_measurement_device_type 'Bruker APEX-II CCD'
_diffrn_measurement_method '\f and \w scans'
_diffrn_radiation_monochromator graphite
_diffrn_radiation_source 'fine-focus sealed tube'
_diffrn_radiation_type MoK\a
_diffrn_radiation_wavelength 0.71073
_diffrn_reflns_av_R_equivalents 0.0000
_diffrn_reflns_av_sigmaI/netI 0.0153
_diffrn_reflns_limit_h_max 9
_diffrn_reflns_limit_h_min -8
_diffrn_reflns_limit_k_max 0
_diffrn_reflns_limit_k_min -13
_diffrn_reflns_limit_l_max 13
_diffrn_reflns_limit_l_min -13
_diffrn_reflns_number 3574
_diffrn_reflns_theta_full 30.16
_diffrn_reflns_theta_max 30.16
_diffrn_reflns_theta_min 2.07
_exptl_absorpt_coefficient_mu 12.442
_exptl_absorpt_correction_T_max 0.745
_exptl_absorpt_correction_T_min 0.370
_exptl_absorpt_correction_type multi-scan
_exptl_absorpt_process_details
;
TWINABS, Bruker AXS Inc., Madison, 
Wisconsin, USA. 
;
_exptl_crystal_colour colorless
_exptl_crystal_density_diffrn 2.270
_exptl_crystal_density_method 'not measured'
_exptl_crystal_description block
_exptl_crystal_F_000 388
_exptl_crystal_size_max 0.24
_exptl_crystal_size_mid 0.15
_exptl_crystal_size_min 0.15
_refine_diff_density_max 1.070
_refine_diff_density_min -1.158
_refine_diff_density_rms 0.098
_refine_ls_extinction_method none
_refine_ls_goodness_of_fit_ref 1.056
_refine_ls_hydrogen_treatment constr
_refine_ls_matrix_type full
_refine_ls_number_parameters 130
_refine_ls_number_reflns 3574
_refine_ls_number_restraints 0
_refine_ls_restrained_S_all 1.056
_refine_ls_R_factor_all 0.0163
_refine_ls_R_factor_gt 0.0150
_refine_ls_shift/su_max 0.003
_refine_ls_shift/su_mean 0.000
_refine_ls_structure_factor_coef Fsqd
_refine_ls_weighting_details 'calc w=1/[\s^2^(Fo^2^)+(0.0197P)^2^+0.4369P] where P=(Fo^2^+2Fc^2^)/3'
_refine_ls_weighting_scheme calc
_refine_ls_wR_factor_gt 0.0369
_refine_ls_wR_factor_ref 0.0373
_reflns_number_gt 3417
_reflns_number_total 3574
_reflns_threshold_expression >2\s(I)
_cod_data_source_file om500568q_si_001.cif
_cod_data_source_block jp1898
_cod_depositor_comments 'Adding full bibliography for 4084063--4084067.cif.'
_cod_original_cell_volume 606.71(3)
_cod_database_code 4084063

loop_
_symmetry_equiv_pos_as_xyz
'x, y, z'
'-x, -y, -z'

loop_
_atom_site_label
_atom_site_type_symbol
_atom_site_fract_x
_atom_site_fract_y
_atom_site_fract_z
_atom_site_U_iso_or_equiv
_atom_site_adp_type
_atom_site_occupancy
_atom_site_symmetry_multiplicity
_atom_site_calc_flag
_atom_site_refinement_flags
Au1 Au 0.276645(13) 0.963004(8) 0.864817(8) 0.02485(3) Uani 1 1 d .
Cl1 Cl 0.18963(10) 1.16182(6) 0.96424(6) 0.02991(11) Uani 1 1 d .
P1 P 0.36679(9) 0.79088(6) 0.73926(6) 0.02252(10) Uani 1 1 d .
O1 O 0.6170(3) 0.79578(19) 0.74729(17) 0.0297(3) Uani 1 1 d .
H1A H 0.6537 0.8083 0.8291 0.045 Uiso 1 1 d R
C4 C 0.3195(4) 0.8064(2) 0.5613(2) 0.0248(4) Uani 1 1 d .
C6 C 0.4230(4) 0.7896(3) 0.3304(3) 0.0335(5) Uani 1 1 d .
H6 H 0.5205 0.7698 0.2665 0.040 Uiso 1 1 calc R
C7 C 0.0954(4) 0.8552(3) 0.3796(3) 0.0348(5) Uani 1 1 d .
H7 H -0.0310 0.8803 0.3493 0.042 Uiso 1 1 calc R
C8 C 0.2410(5) 0.8289(3) 0.2867(3) 0.0343(5) Uani 1 1 d .
H8 H 0.2154 0.8380 0.1931 0.041 Uiso 1 1 calc R
C9 C 0.2291(4) 0.6106(2) 0.7704(2) 0.0275(4) Uani 1 1 d .
C10 C 0.1347(4) 0.8447(3) 0.5166(2) 0.0305(5) Uani 1 1 d .
H10 H 0.0360 0.8636 0.5801 0.037 Uiso 1 1 calc R
C11 C 0.4635(4) 0.7792(3) 0.4672(2) 0.0296(5) Uani 1 1 d .
H11 H 0.5896 0.7534 0.4970 0.036 Uiso 1 1 calc R
C16 C -0.0119(4) 0.5892(3) 0.7416(3) 0.0414(6) Uani 1 1 d .
H16A H -0.0410 0.6023 0.6463 0.062 Uiso 1 1 calc R
H16B H -0.0635 0.6576 0.8001 0.062 Uiso 1 1 calc R
H16C H -0.0859 0.4940 0.7600 0.062 Uiso 1 1 calc R
C17 C 0.2743(5) 0.5930(3) 0.9205(3) 0.0453(7) Uani 1 1 d .
H17A H 0.2039 0.4974 0.9398 0.068 Uiso 1 1 calc R
H17B H 0.2185 0.6606 0.9775 0.068 Uiso 1 1 calc R
H17C H 0.4293 0.6099 0.9401 0.068 Uiso 1 1 calc R
C15 C 0.3138(5) 0.5059(3) 0.6797(4) 0.0450(7) Uani 1 1 d .
H15A H 0.4680 0.5197 0.7007 0.067 Uiso 1 1 calc R
H15B H 0.2887 0.5206 0.5844 0.067 Uiso 1 1 calc R
H15C H 0.2391 0.4101 0.6958 0.067 Uiso 1 1 calc R

loop_
_atom_site_aniso_label
_atom_site_aniso_U_11
_atom_site_aniso_U_22
_atom_site_aniso_U_33
_atom_site_aniso_U_23
_atom_site_aniso_U_13
_atom_site_aniso_U_12
Au1 0.02989(5) 0.02395(5) 0.02173(5) -0.00096(3) 0.00225(3) 0.00946(3)
Cl1 0.0360(3) 0.0302(3) 0.0251(2) -0.0052(2) -0.0021(2) 0.0144(2)
P1 0.0248(3) 0.0235(3) 0.0207(2) -0.0003(2) 0.00077(19) 0.0095(2)
O1 0.0254(8) 0.0395(10) 0.0255(8) 0.0001(7) -0.0013(6) 0.0118(7)
C4 0.0289(10) 0.0234(10) 0.0231(10) -0.0001(8) -0.0010(8) 0.0093(8)
C6 0.0386(13) 0.0350(13) 0.0281(11) 0.0045(10) 0.0056(9) 0.0103(10)
C7 0.0392(13) 0.0351(13) 0.0314(12) 0.0014(10) -0.0096(10) 0.0137(10)
C8 0.0484(15) 0.0299(12) 0.0225(11) 0.0036(9) -0.0046(9) 0.0064(10)
C9 0.0277(11) 0.0246(11) 0.0308(11) 0.0003(9) 0.0021(8) 0.0084(8)
C10 0.0313(11) 0.0349(12) 0.0288(11) -0.0003(9) -0.0012(9) 0.0165(9)
C11 0.0299(11) 0.0338(12) 0.0277(11) 0.0043(9) 0.0029(8) 0.0123(9)
C16 0.0287(12) 0.0347(14) 0.0588(18) 0.0058(13) -0.0007(11) 0.0040(10)
C17 0.0524(17) 0.0397(15) 0.0408(15) 0.0160(12) -0.0020(12) 0.0022(12)
C15 0.0500(16) 0.0269(13) 0.0605(19) -0.0030(12) 0.0160(14) 0.0145(11)

loop_
_atom_type_symbol
_atom_type_description
_atom_type_scat_dispersion_real
_atom_type_scat_dispersion_imag
_atom_type_scat_source
C C 0.0033 0.0016 'International Tables Vol C Tables 4.2.6.8 and 6.1.1.4'
H H 0.0000 0.0000 'International Tables Vol C Tables 4.2.6.8 and 6.1.1.4'
O O 0.0106 0.0060 'International Tables Vol C Tables 4.2.6.8 and 6.1.1.4'
P P 0.1023 0.0942 'International Tables Vol C Tables 4.2.6.8 and 6.1.1.4'
Cl Cl 0.1484 0.1585 'International Tables Vol C Tables 4.2.6.8 and 6.1.1.4'
Au Au -2.0133 8.8022 'International Tables Vol C Tables 4.2.6.8 and 6.1.1.4'

loop_
_geom_angle_atom_site_label_1
_geom_angle_atom_site_label_2
_geom_angle_atom_site_label_3
_geom_angle
P1 Au1 Cl1 170.67(2)
O1 P1 C4 101.25(10)
O1 P1 C9 105.71(10)
C4 P1 C9 106.75(11)
O1 P1 Au1 114.84(7)
C4 P1 Au1 110.60(7)
C9 P1 Au1 116.35(8)
P1 O1 H1A 105.1
C11 C4 C10 119.5(2)
C11 C4 P1 120.91(17)
C10 C4 P1 119.57(18)
C8 C6 C11 120.2(2)
C8 C6 H6 119.9
C11 C6 H6 119.9
C10 C7 C8 120.0(2)
C10 C7 H7 120.0
C8 C7 H7 120.0
C6 C8 C7 120.1(2)
C6 C8 H8 120.0
C7 C8 H8 120.0
C15 C9 C16 110.5(2)
C15 C9 C17 110.4(2)
C16 C9 C17 109.3(2)
C15 C9 P1 109.70(18)
C16 C9 P1 109.25(17)
C17 C9 P1 107.71(18)
C7 C10 C4 120.0(2)
C7 C10 H10 120.0
C4 C10 H10 120.0
C6 C11 C4 120.2(2)
C6 C11 H11 119.9
C4 C11 H11 119.9
C9 C16 H16A 109.5
C9 C16 H16B 109.5
H16A C16 H16B 109.5
C9 C16 H16C 109.5
H16A C16 H16C 109.5
H16B C16 H16C 109.5
C9 C17 H17A 109.5
C9 C17 H17B 109.5
H17A C17 H17B 109.5
C9 C17 H17C 109.5
H17A C17 H17C 109.5
H17B C17 H17C 109.5
C9 C15 H15A 109.5
C9 C15 H15B 109.5
H15A C15 H15B 109.5
C9 C15 H15C 109.5
H15A C15 H15C 109.5
H15B C15 H15C 109.5

loop_
_geom_bond_atom_site_label_1
_geom_bond_atom_site_label_2
_geom_bond_distance
Au1 P1 2.2245(6)
Au1 Cl1 2.3196(6)
P1 O1 1.5979(17)
P1 C4 1.803(2)
P1 C9 1.842(2)
O1 H1A 0.8264
C4 C11 1.394(3)
C4 C10 1.398(3)
C6 C8 1.383(4)
C6 C11 1.387(3)
C6 H6 0.9500
C7 C10 1.387(3)
C7 C8 1.392(4)
C7 H7 0.9500
C8 H8 0.9500
C9 C15 1.525(4)
C9 C16 1.526(4)
C9 C17 1.535(4)
C10 H10 0.9500
C11 H11 0.9500
C16 H16A 0.9800
C16 H16B 0.9800
C16 H16C 0.9800
C17 H17A 0.9800
C17 H17B 0.9800
C17 H17C 0.9800
C15 H15A 0.9800
C15 H15B 0.9800
C15 H15C 0.9800
